data_4104608
loop_
_publ_author_name
'Arne Bernsdorf'
'Harald Brand'
'Robert Hellmann'
'Martin K\"ockerling'
'Axel Schulz'
'Alexander Villinger'
'Karsten Voss'

_publ_contact_author_address
;
Universit\"at Rostock
Institut f\"ur Chemie
Abteilung f\"ur Anorganische Chemie
Albert-Einstein-Strasse 3a 
18059 Rostock
Bundesrepublik Deutschland
;
_publ_contact_author_email axel.schulz@uni-rostock.de
_publ_contact_author_fax '+49 (0)381/498-6382'
_publ_contact_author_name 'Axel Schulz'
_publ_contact_author_phone '+49 (0)381/498-6400'
_publ_section_title
;
 Synthesis, Structure, and Bonding of Weakly Coordinating Anions Based on
 CN Adducts
;
_journal_name_full 'Journal of the American Chemical Society'
_journal_page_first 8958
_journal_page_last 8970
_journal_paper_doi 10.1021/ja902450b
_journal_volume 131
_journal_year 2009
_chemical_formula_moiety 'C76 B5 F60 N4 -, K C16 H40 O4 +'
_chemical_formula_sum 'C92 H40 B5 F60 K N4 O4'
_chemical_formula_weight 2498.43
_chemical_name_systematic
;
 ?
;
_space_group_IT_number 2
_symmetry_cell_setting triclinic
_symmetry_Int_Tables_number 2
_symmetry_space_group_name_Hall '-P 1'
_symmetry_space_group_name_H-M 'P -1'
_atom_sites_solution_hydrogens geom
_atom_sites_solution_primary direct
_atom_sites_solution_secondary difmap
_audit_author_name 'Villinger, A.'
_audit_creation_method SHELXL-97
_cell_angle_alpha 111.374(2)
_cell_angle_beta 111.849(2)
_cell_angle_gamma 112.211(2)
_cell_formula_units_Z 2
_cell_length_a 17.9158(5)
_cell_length_b 18.8215(6)
_cell_length_c 21.0662(6)
_cell_measurement_reflns_used 8610
_cell_measurement_temperature 173(2)
_cell_measurement_theta_max 54.278
_cell_measurement_theta_min 4.664
_cell_volume 4938.0(4)
_computing_cell_refinement 'Bruker Apex v2.0-2'
_computing_data_collection 'Bruker Apex v2.0-2'
_computing_data_reduction 'Bruker SAINT'
_computing_molecular_graphics 'ORTEP-3 (Farrugia, 1997)'
_computing_publication_material SHELXL-97
_computing_structure_refinement 'SHELXL-97 (Sheldrick, 1997)'
_computing_structure_solution 'SHELXS-97 (Sheldrick, 1997)'
_diffrn_ambient_temperature 173(2)
_diffrn_measured_fraction_theta_full 0.979
_diffrn_measured_fraction_theta_max 0.979
_diffrn_measurement_device_type 'Bruker-Nonius Apex X8-CCD-diffractometer'
_diffrn_measurement_method '\w scans'
_diffrn_radiation_monochromator graphite
_diffrn_radiation_source 'sealed tube'
_diffrn_radiation_type MoK\a
_diffrn_radiation_wavelength 0.71073
_diffrn_reflns_av_R_equivalents 0.0275
_diffrn_reflns_av_sigmaI/netI 0.0322
_diffrn_reflns_limit_h_max 24
_diffrn_reflns_limit_h_min -24
_diffrn_reflns_limit_k_max 26
_diffrn_reflns_limit_k_min -26
_diffrn_reflns_limit_l_max 29
_diffrn_reflns_limit_l_min -29
_diffrn_reflns_number 129717
_diffrn_reflns_theta_full 30.00
_diffrn_reflns_theta_max 30.00
_diffrn_reflns_theta_min 1.44
_exptl_absorpt_coefficient_mu 0.221
_exptl_absorpt_correction_T_max 0.9571
_exptl_absorpt_correction_T_min 0.8750
_exptl_absorpt_correction_type multi-scan
_exptl_absorpt_process_details '(SADABS; Sheldrick, 2004)'
_exptl_crystal_colour colourless
_exptl_crystal_density_diffrn 1.680
_exptl_crystal_description block
_exptl_crystal_F_000 2472
_exptl_crystal_size_max 0.62
_exptl_crystal_size_mid 0.40
_exptl_crystal_size_min 0.20
_refine_diff_density_max 0.551
_refine_diff_density_min -0.627
_refine_diff_density_rms 0.047
_refine_ls_extinction_method none
_refine_ls_goodness_of_fit_ref 1.051
_refine_ls_hydrogen_treatment constr
_refine_ls_matrix_type fullcycle
_refine_ls_number_parameters 1581
_refine_ls_number_reflns 28210
_refine_ls_number_restraints 0
_refine_ls_restrained_S_all 1.051
_refine_ls_R_factor_all 0.0866
_refine_ls_R_factor_gt 0.0464
_refine_ls_shift/su_max 0.001
_refine_ls_shift/su_mean 0.000
_refine_ls_structure_factor_coef Fsqd
_refine_ls_weighting_details 'calc w=1/[\s^2^(Fo^2^)+(0.0595P)^2^+0.9052P] where P=(Fo^2^+2Fc^2^)/3'
_refine_ls_weighting_scheme calc
_refine_ls_wR_factor_gt 0.1161
_refine_ls_wR_factor_ref 0.1292
_reflns_number_gt 17868
_reflns_number_total 28210
_reflns_threshold_expression >2sigma(I)
_cod_data_source_file ja902450b_si_003_2.cif
_cod_data_source_block k_tcb
_cod_original_cell_volume 4938.0(3)
_cod_database_code 4104608

loop_
_symmetry_equiv_pos_as_xyz
'x, y, z'
'-x, -y, -z'

loop_
_atom_site_label
_atom_site_type_symbol
_atom_site_fract_x
_atom_site_fract_y
_atom_site_fract_z
_atom_site_U_iso_or_equiv
_atom_site_adp_type
_atom_site_occupancy
_atom_site_symmetry_multiplicity
_atom_site_calc_flag
_atom_site_refinement_flags
_atom_site_disorder_assembly
_atom_site_disorder_group
B1 B 0.17907(11) 0.80474(11) 1.00301(9) 0.0228(3) Uani 1 1 d . . .
B2 B -0.11826(11) 0.61104(12) 0.92285(10) 0.0268(3) Uani 1 1 d . . .
B3 B 0.18209(13) 0.63817(13) 0.79967(10) 0.0286(3) Uani 1 1 d . . .
B4 B 0.41184(13) 0.92334(13) 1.25875(10) 0.0329(4) Uani 1 1 d . . .
B5 B 0.22680(13) 1.04788(12) 1.00266(11) 0.0285(3) Uani 1 1 d . . .
N1 N -0.00710(9) 0.69030(8) 0.95882(7) 0.0263(2) Uani 1 1 d . . .
N2 N 0.18285(9) 0.69931(9) 0.87660(8) 0.0296(3) Uani 1 1 d . . .
N3 N 0.32686(9) 0.87305(9) 1.16059(7) 0.0285(3) Uani 1 1 d . . .
N4 N 0.20724(9) 0.95743(9) 1.00231(8) 0.0287(3) Uani 1 1 d . . .
C1 C 0.07117(10) 0.73975(10) 0.97965(8) 0.0242(3) Uani 1 1 d . . .
C2 C 0.18394(10) 0.74222(10) 0.93185(9) 0.0265(3) Uani 1 1 d . . .
C3 C 0.26480(10) 0.84312(10) 1.09471(9) 0.0251(3) Uani 1 1 d . . .
C4 C 0.19298(10) 0.89248(10) 1.00102(9) 0.0252(3) Uani 1 1 d . . .
C5 C -0.14416(11) 0.65624(12) 0.98593(10) 0.0310(3) Uani 1 1 d . . .
C6 C -0.24114(13) 0.60216(13) 0.96222(12) 0.0395(4) Uani 1 1 d . . .
C7 C -0.27314(15) 0.63224(16) 1.00929(15) 0.0509(5) Uani 1 1 d . . .
C8 C -0.20709(18) 0.72075(17) 1.08497(15) 0.0532(5) Uani 1 1 d . . .
C9 C -0.11054(17) 0.77794(15) 1.11158(13) 0.0506(5) Uani 1 1 d . . .
C10 C -0.08103(13) 0.74508(12) 1.06257(11) 0.0377(4) Uani 1 1 d . . .
C11 C -0.18998(11) 0.58402(11) 0.82916(9) 0.0308(3) Uani 1 1 d . . .
C12 C -0.27178(12) 0.49178(12) 0.75915(10) 0.0390(4) Uani 1 1 d . . .
C13 C -0.33154(14) 0.46859(15) 0.68003(11) 0.0509(5) Uani 1 1 d . . .
C14 C -0.31038(17) 0.53744(17) 0.66715(12) 0.0570(6) Uani 1 1 d . . .
C15 C -0.23131(16) 0.63020(16) 0.73419(13) 0.0503(5) Uani 1 1 d . . .
C16 C -0.17352(12) 0.65158(13) 0.81323(11) 0.0372(4) Uani 1 1 d . . .
C17 C -0.11147(10) 0.52428(10) 0.91548(9) 0.0257(3) Uani 1 1 d . . .
C18 C -0.13254(10) 0.48064(10) 0.95369(9) 0.0265(3) Uani 1 1 d . . .
C19 C -0.12991(10) 0.40441(10) 0.94106(9) 0.0285(3) Uani 1 1 d . . .
C20 C -0.10441(11) 0.36905(10) 0.88987(9) 0.0319(3) Uani 1 1 d . . .
C21 C -0.08121(11) 0.41041(11) 0.85138(9) 0.0326(3) Uani 1 1 d . . .
C22 C -0.08530(11) 0.48593(11) 0.86492(9) 0.0290(3) Uani 1 1 d . . .
C23 C 0.26749(11) 0.62548(10) 0.84527(9) 0.0280(3) Uani 1 1 d . . .
C24 C 0.25653(11) 0.58263(12) 0.88606(10) 0.0330(3) Uani 1 1 d . . .
C25 C 0.32486(13) 0.57004(13) 0.92827(11) 0.0403(4) Uani 1 1 d . . .
C26 C 0.41002(13) 0.60225(13) 0.93172(12) 0.0420(4) Uani 1 1 d . . .
C27 C 0.42450(12) 0.64449(12) 0.89187(11) 0.0384(4) Uani 1 1 d . . .
C28 C 0.35421(11) 0.65607(11) 0.85043(10) 0.0316(3) Uani 1 1 d . . .
C29 C 0.06811(11) 0.53977(12) 0.72965(9) 0.0320(3) Uani 1 1 d . . .
C30 C 0.04452(12) 0.45044(12) 0.68339(10) 0.0365(4) Uani 1 1 d . . .
C31 C -0.05170(13) 0.36890(13) 0.61787(11) 0.0444(4) Uani 1 1 d . . .
C32 C -0.13054(12) 0.37463(14) 0.59668(10) 0.0474(5) Uani 1 1 d . . .
C33 C -0.11248(13) 0.46069(16) 0.64042(11) 0.0484(5) Uani 1 1 d . . .
C34 C -0.01446(13) 0.54116(14) 0.70520(10) 0.0394(4) Uani 1 1 d . . .
C35 C 0.20324(11) 0.69598(11) 0.75910(9) 0.0309(3) Uani 1 1 d . . .
C36 C 0.18426(13) 0.64819(12) 0.68051(10) 0.0375(4) Uani 1 1 d . . .
C37 C 0.19318(15) 0.68676(14) 0.63696(11) 0.0464(4) Uani 1 1 d . . .
C38 C 0.22433(16) 0.77844(15) 0.67225(12) 0.0488(5) Uani 1 1 d . . .
C39 C 0.24560(15) 0.83023(13) 0.75072(12) 0.0453(4) Uani 1 1 d . . .
C40 C 0.23454(13) 0.78840(12) 0.79196(10) 0.0364(4) Uani 1 1 d . . .
C41 C 0.34584(12) 0.88797(12) 1.29118(10) 0.0396(4) Uani 1 1 d . . .
C42 C 0.27640(13) 0.90636(14) 1.28495(11) 0.0473(5) Uani 1 1 d . . .
C43 C 0.21838(16) 0.87986(17) 1.31164(13) 0.0635(6) Uani 1 1 d . . .
C44 C 0.22880(18) 0.83199(18) 1.34702(14) 0.0721(8) Uani 1 1 d . . .
C45 C 0.29522(19) 0.81113(19) 1.35369(15) 0.0742(8) Uani 1 1 d . . .
C46 C 0.35217(15) 0.83873(16) 1.32640(12) 0.0552(5) Uani 1 1 d . . .
C47 C 0.48373(12) 0.88973(12) 1.26174(10) 0.0370(4) Uani 1 1 d . . .
C48 C 0.58224(14) 0.94710(15) 1.33284(13) 0.0532(5) Uani 1 1 d . . .
C49 C 0.64741(14) 0.92340(17) 1.33917(15) 0.0622(6) Uani 1 1 d . . .
C50 C 0.61586(15) 0.83955(17) 1.27403(15) 0.0569(6) Uani 1 1 d . . .
C51 C 0.51921(16) 0.77931(16) 1.20305(13) 0.0509(5) Uani 1 1 d . . .
C52 C 0.45581(13) 0.80547(13) 1.19866(11) 0.0409(4) Uani 1 1 d . . .
C53 C 0.47254(11) 1.03616(12) 1.29906(10) 0.0354(4) Uani 1 1 d . . .
C54 C 0.50263(12) 1.10604(13) 1.37646(12) 0.0474(4) Uani 1 1 d . . .
C55 C 0.55462(13) 1.20087(14) 1.40923(14) 0.0611(6) Uani 1 1 d . . .
C56 C 0.57785(14) 1.22917(14) 1.36370(16) 0.0669(7) Uani 1 1 d . . .
C57 C 0.55140(13) 1.16412(15) 1.28776(15) 0.0602(6) Uani 1 1 d . . .
C58 C 0.50138(12) 1.07012(13) 1.25766(11) 0.0425(4) Uani 1 1 d . . .
C59 C 0.28718(11) 1.13861(11) 1.09910(10) 0.0302(3) Uani 1 1 d . . .
C60 C 0.31967(11) 1.14266(12) 1.17238(10) 0.0347(3) Uani 1 1 d . . .
C61 C 0.37156(13) 1.22500(14) 1.25167(11) 0.0431(4) Uani 1 1 d . . .
C62 C 0.39500(13) 1.30828(13) 1.26071(11) 0.0462(4) Uani 1 1 d . . .
C63 C 0.36508(12) 1.30830(12) 1.19036(12) 0.0426(4) Uani 1 1 d . . .
C64 C 0.31243(11) 1.22498(11) 1.11247(11) 0.0351(3) Uani 1 1 d . . .
C65 C 0.11386(11) 1.01241(11) 0.93702(10) 0.0296(3) Uani 1 1 d . . .
C66 C 0.05809(12) 0.94311(12) 0.85103(11) 0.0381(4) Uani 1 1 d . . .
C67 C -0.03669(13) 0.91183(14) 0.79181(11) 0.0476(4) Uani 1 1 d . . .
C68 C -0.08145(12) 0.94800(14) 0.81855(12) 0.0465(4) Uani 1 1 d . . .
C69 C -0.03136(12) 1.01433(12) 0.90268(11) 0.0381(4) Uani 1 1 d . . .
C70 C 0.06401(11) 1.04494(11) 0.96001(10) 0.0319(3) Uani 1 1 d . . .
C71 C 0.30148(11) 1.07061(11) 0.97453(10) 0.0315(3) Uani 1 1 d . . .
C72 C 0.29414(13) 1.09802(12) 0.92071(11) 0.0377(4) Uani 1 1 d . . .
C73 C 0.36504(15) 1.12776(14) 0.90614(12) 0.0471(4) Uani 1 1 d . . .
C74 C 0.44746(14) 1.12980(13) 0.94477(13) 0.0471(4) Uani 1 1 d . . .
C75 C 0.45877(12) 1.10288(12) 0.99826(12) 0.0428(4) Uani 1 1 d . . .
C76 C 0.38690(12) 1.07465(11) 1.01217(10) 0.0346(3) Uani 1 1 d . . .
F1 F -0.30765(7) 0.51365(8) 0.89018(7) 0.0531(3) Uani 1 1 d . . .
F2 F -0.36787(10) 0.57569(11) 0.98183(10) 0.0730(4) Uani 1 1 d . . .
F3 F -0.23575(13) 0.75138(11) 1.13302(11) 0.0817(5) Uani 1 1 d . . .
F4 F -0.04518(12) 0.86531(9) 1.18484(9) 0.0747(4) Uani 1 1 d . . .
F5 F 0.01578(8) 0.80567(7) 1.09443(7) 0.0490(3) Uani 1 1 d . . .
F6 F -0.29707(7) 0.41860(7) 0.76512(7) 0.0535(3) Uani 1 1 d . . .
F7 F -0.40995(10) 0.37779(10) 0.61584(7) 0.0800(4) Uani 1 1 d . . .
F8 F -0.36589(13) 0.51547(13) 0.58994(8) 0.0900(5) Uani 1 1 d . . .
F9 F -0.20988(11) 0.69974(11) 0.72327(9) 0.0781(4) Uani 1 1 d . . .
F10 F -0.09710(8) 0.74396(7) 0.87652(7) 0.0502(3) Uani 1 1 d . . .
F11 F -0.15456(7) 0.51249(7) 1.00716(6) 0.0369(2) Uani 1 1 d . . .
F12 F -0.14838(7) 0.36617(6) 0.98150(6) 0.0375(2) Uani 1 1 d . . .
F13 F -0.09829(8) 0.29721(7) 0.88024(6) 0.0449(2) Uani 1 1 d . . .
F14 F -0.05408(8) 0.37814(7) 0.80250(6) 0.0468(2) Uani 1 1 d . . .
F15 F -0.06146(7) 0.52421(7) 0.82597(6) 0.0387(2) Uani 1 1 d . . .
F16 F 0.17385(7) 0.54982(8) 0.88411(7) 0.0445(2) Uani 1 1 d . . .
F17 F 0.30814(9) 0.52654(10) 0.96455(8) 0.0607(3) Uani 1 1 d . . .
F18 F 0.47739(9) 0.59064(10) 0.97195(9) 0.0646(3) Uani 1 1 d . . .
F19 F 0.50694(8) 0.67466(9) 0.89386(8) 0.0550(3) Uani 1 1 d . . .
F20 F 0.37520(7) 0.69929(7) 0.81435(6) 0.0421(2) Uani 1 1 d . . .
F21 F 0.11780(8) 0.43887(7) 0.69867(7) 0.0492(3) Uani 1 1 d . . .
F22 F -0.06796(9) 0.28561(8) 0.57414(7) 0.0637(3) Uani 1 1 d . . .
F23 F -0.22418(8) 0.29625(9) 0.53271(7) 0.0663(4) Uani 1 1 d . . .
F24 F -0.18844(8) 0.46820(11) 0.62035(8) 0.0740(4) Uani 1 1 d . . .
F25 F -0.00130(8) 0.62444(9) 0.74490(7) 0.0524(3) Uani 1 1 d . . .
F26 F 0.15689(9) 0.55849(7) 0.64354(7) 0.0514(3) Uani 1 1 d . . .
F27 F 0.17205(11) 0.63440(9) 0.56035(7) 0.0683(4) Uani 1 1 d . . .
F28 F 0.23557(12) 0.81820(10) 0.63180(8) 0.0734(4) Uani 1 1 d . . .
F29 F 0.27735(11) 0.92044(9) 0.78660(8) 0.0697(4) Uani 1 1 d . . .
F30 F 0.25719(9) 0.84482(7) 0.86859(6) 0.0479(3) Uani 1 1 d . . .
F31 F 0.26314(9) 0.95276(10) 1.25045(8) 0.0610(3) Uani 1 1 d . . .
F32 F 0.15147(11) 0.89929(13) 1.30259(10) 0.0935(5) Uani 1 1 d . . .
F33 F 0.17221(13) 0.80491(13) 1.37270(11) 0.1081(6) Uani 1 1 d . . .
F34 F 0.30406(15) 0.76214(15) 1.38575(13) 0.1157(7) Uani 1 1 d . . .
F35 F 0.41633(11) 0.81589(12) 1.33606(10) 0.0806(4) Uani 1 1 d . . .
F36 F 0.61732(10) 1.02870(10) 1.40152(8) 0.0867(5) Uani 1 1 d . . .
F37 F 0.74203(9) 0.98223(12) 1.41039(11) 0.0980(5) Uani 1 1 d . . .
F38 F 0.67959(10) 0.81657(12) 1.27997(11) 0.0808(4) Uani 1 1 d . . .
F39 F 0.48749(11) 0.69729(11) 1.13867(9) 0.0767(4) Uani 1 1 d . . .
F40 F 0.36130(8) 0.74250(8) 1.12706(7) 0.0584(3) Uani 1 1 d . . .
F41 F 0.48241(9) 1.08238(9) 1.42429(7) 0.0685(4) Uani 1 1 d . . .
F42 F 0.57955(10) 1.26441(10) 1.48373(10) 0.0938(5) Uani 1 1 d . . .
F43 F 0.62535(11) 1.32155(9) 1.39446(13) 0.1066(6) Uani 1 1 d . . .
F44 F 0.57372(10) 1.19227(10) 1.24296(10) 0.0937(5) Uani 1 1 d . . .
F45 F 0.48027(8) 1.00920(8) 1.18343(7) 0.0564(3) Uani 1 1 d . . .
F46 F 0.30146(7) 1.06449(7) 1.16948(6) 0.0424(2) Uani 1 1 d . . .
F47 F 0.39821(9) 1.22333(9) 1.31942(7) 0.0593(3) Uani 1 1 d . . .
F48 F 0.44554(9) 1.38837(8) 1.33755(7) 0.0667(3) Uani 1 1 d . . .
F49 F 0.38650(9) 1.38896(7) 1.19813(8) 0.0601(3) Uani 1 1 d . . .
F50 F 0.28210(8) 1.22826(7) 1.04532(6) 0.0431(2) Uani 1 1 d . . .
F51 F 0.09734(8) 0.90310(8) 0.82140(7) 0.0514(3) Uani 1 1 d . . .
F52 F -0.08501(9) 0.84651(10) 0.70919(7) 0.0720(4) Uani 1 1 d . . .
F53 F -0.17400(8) 0.91737(10) 0.76212(8) 0.0696(4) Uani 1 1 d . . .
F54 F -0.07590(8) 1.04727(8) 0.93030(7) 0.0498(3) Uani 1 1 d . . .
F55 F 0.10624(7) 1.10915(7) 1.04156(6) 0.0416(2) Uani 1 1 d . . .
F56 F 0.21534(8) 1.09787(8) 0.87981(7) 0.0484(3) Uani 1 1 d . . .
F57 F 0.35304(11) 1.15361(10) 0.85348(9) 0.0712(4) Uani 1 1 d . . .
F58 F 0.51769(10) 1.15889(9) 0.93144(9) 0.0683(4) Uani 1 1 d . . .
F59 F 0.53959(8) 1.10516(8) 1.03701(8) 0.0584(3) Uani 1 1 d . . .
F60 F 0.40202(7) 1.05067(7) 1.06640(7) 0.0452(2) Uani 1 1 d . . .
K K 0.21601(4) 0.25424(4) 0.53911(4) 0.06952(14) Uani 1 1 d . . .
O1 O 0.19435(11) 0.37972(10) 0.51645(10) 0.0622(4) Uani 1 1 d . A .
C77 C 0.26844(18) 0.48010(16) 0.56840(15) 0.0630(6) Uani 1 1 d . . .
H77A H 0.2358 0.5124 0.5680 0.076 Uiso 1 1 calc R A .
H77B H 0.3070 0.4960 0.5460 0.076 Uiso 1 1 calc R . .
C78 C 0.33712(18) 0.51313(17) 0.65676(15) 0.0726(7) Uani 1 1 d . A .
H78A H 0.2981 0.4945 0.6776 0.109 Uiso 1 1 calc R . .
H78B H 0.3857 0.5823 0.6933 0.109 Uiso 1 1 calc R . .
H78C H 0.3726 0.4842 0.6573 0.109 Uiso 1 1 calc R . .
C79 C 0.1189(2) 0.3437(2) 0.43198(16) 0.0819(8) Uani 1 1 d . . .
H79A H 0.0838 0.2744 0.3942 0.098 Uiso 1 1 calc R A .
H79B H 0.1521 0.3733 0.4111 0.098 Uiso 1 1 calc R . .
C80 C 0.0453(2) 0.3618(3) 0.4270(2) 0.0975(10) Uani 1 1 d . A .
H80A H 0.0195 0.3416 0.4556 0.146 Uiso 1 1 calc R . .
H80B H -0.0100 0.3261 0.3676 0.146 Uiso 1 1 calc R . .
H80C H 0.0769 0.4297 0.4546 0.146 Uiso 1 1 calc R . .
O2 O 0.32305(16) 0.22515(15) 0.48471(13) 0.0979(6) Uani 1 1 d . A .
C81A C 0.3631(3) 0.2703(4) 0.4544(2) 0.104(2) Uani 0.660(6) 1 d P A 1
H81A H 0.3205 0.2289 0.3918 0.125 Uiso 0.660(6) 1 calc PR A 1
H81B H 0.4312 0.2876 0.4759 0.125 Uiso 0.660(6) 1 calc PR A 1
C82A C 0.3660(5) 0.3575(6) 0.4865(4) 0.109(3) Uani 0.660(6) 1 d P A 1
H82A H 0.2994 0.3394 0.4699 0.164 Uiso 0.660(6) 1 calc PR A 1
H82B H 0.3871 0.3895 0.4623 0.164 Uiso 0.660(6) 1 calc PR A 1
H82C H 0.4137 0.4005 0.5482 0.164 Uiso 0.660(6) 1 calc PR A 1
C83A C 0.3211(10) 0.1378(8) 0.4688(8) 0.300(10) Uani 0.660(6) 1 d P A 1
H83C H 0.2498 0.0828 0.4308 0.359 Uiso 0.660(6) 1 calc PR A 1
H83D H 0.3485 0.1282 0.4359 0.359 Uiso 0.660(6) 1 calc PR A 1
C84A C 0.3607(13) 0.1318(12) 0.5228(8) 0.253(8) Uani 0.660(6) 1 d P A 1
H84D H 0.3994 0.1922 0.5777 0.380 Uiso 0.660(6) 1 calc PR A 1
H84E H 0.4057 0.1168 0.5172 0.380 Uiso 0.660(6) 1 calc PR A 1
H84F H 0.3103 0.0813 0.5187 0.380 Uiso 0.660(6) 1 calc PR A 1
C81B C 0.3198(6) 0.2847(6) 0.4442(5) 0.066(2) Uani 0.340(6) 1 d P A 2
H81C H 0.3020 0.2478 0.3868 0.079 Uiso 0.340(6) 1 calc PR A 2
H81D H 0.2676 0.2940 0.4392 0.079 Uiso 0.340(6) 1 calc PR A 2
C82B C 0.4158(7) 0.3764(6) 0.4967(6) 0.100(4) Uani 0.340(6) 1 d P A 2
H82D H 0.4367 0.4103 0.5550 0.149 Uiso 0.340(6) 1 calc PR A 2
H82E H 0.4098 0.4136 0.4751 0.149 Uiso 0.340(6) 1 calc PR A 2
H82F H 0.4657 0.3672 0.4955 0.149 Uiso 0.340(6) 1 calc PR A 2
C83B C 0.3506(5) 0.1682(5) 0.4624(4) 0.055(2) Uani 0.340(6) 1 d P A 2
H83A H 0.4161 0.2049 0.4733 0.066 Uiso 0.340(6) 1 calc PR A 2
H83B H 0.3008 0.1160 0.4012 0.066 Uiso 0.340(6) 1 calc PR A 2
C84B C 0.3573(8) 0.1301(7) 0.5092(5) 0.073(3) Uani 0.340(6) 1 d P A 2
H84A H 0.4184 0.1791 0.5672 0.110 Uiso 0.340(6) 1 calc PR A 2
H84B H 0.3591 0.0765 0.4827 0.110 Uiso 0.340(6) 1 calc PR A 2
H84C H 0.2990 0.1084 0.5103 0.110 Uiso 0.340(6) 1 calc PR A 2
O3 O 0.03099(15) 0.09467(15) 0.42437(15) 0.1148(8) Uani 1 1 d . A .
C85A C -0.0068(6) -0.0045(7) 0.3911(8) 0.135(4) Uani 0.423(5) 1 d P A 1
H85A H -0.0662 -0.0352 0.3903 0.162 Uiso 0.423(5) 1 calc PR A 1
H85B H -0.0285 -0.0387 0.3321 0.162 Uiso 0.423(5) 1 calc PR A 1
C86A C 0.0666(9) -0.0138(11) 0.4401(10) 0.196(8) Uani 0.423(5) 1 d P A 1
H86A H 0.1334 0.0462 0.4766 0.294 Uiso 0.423(5) 1 calc PR A 1
H86B H 0.0649 -0.0643 0.4016 0.294 Uiso 0.423(5) 1 calc PR A 1
H86C H 0.0508 -0.0296 0.4750 0.294 Uiso 0.423(5) 1 calc PR A 1
C87A C -0.0502(5) 0.0953(7) 0.4204(6) 0.097(3) Uani 0.423(5) 1 d P A 1
H87C H -0.1015 0.0630 0.3599 0.116 Uiso 0.423(5) 1 calc PR A 1
H87D H -0.0783 0.0522 0.4346 0.116 Uiso 0.423(5) 1 calc PR A 1
C88A C -0.0487(7) 0.1528(8) 0.4526(7) 0.125(4) Uani 0.423(5) 1 d P A 1
H88D H -0.0243 0.1710 0.5100 0.188 Uiso 0.423(5) 1 calc PR A 1
H88E H -0.1162 0.1361 0.4229 0.188 Uiso 0.423(5) 1 calc PR A 1
H88F H -0.0039 0.2061 0.4556 0.188 Uiso 0.423(5) 1 calc PR A 1
C85B C 0.0360(7) 0.0221(4) 0.3668(5) 0.160(4) Uani 0.577(5) 1 d P A 2
H85C H -0.0250 -0.0189 0.3081 0.192 Uiso 0.577(5) 1 calc PR A 2
H85D H 0.0945 0.0550 0.3672 0.192 Uiso 0.577(5) 1 calc PR A 2
C86B C 0.0436(12) -0.0291(9) 0.3921(8) 0.209(7) Uani 0.577(5) 1 d P A 2
H86D H 0.0830 0.0096 0.4539 0.313 Uiso 0.577(5) 1 calc PR A 2
H86E H 0.0767 -0.0537 0.3740 0.313 Uiso 0.577(5) 1 calc PR A 2
H86F H -0.0233 -0.0822 0.3677 0.313 Uiso 0.577(5) 1 calc PR A 2
C87B C -0.0647(6) 0.0718(12) 0.3782(7) 0.269(9) Uani 0.577(5) 1 d P A 2
H87A H -0.1015 0.0023 0.3482 0.323 Uiso 0.577(5) 1 calc PR A 2
H87B H -0.0700 0.0917 0.4259 0.323 Uiso 0.577(5) 1 calc PR A 2
C88B C -0.1209(6) 0.0694(7) 0.3406(6) 0.149(3) Uani 0.577(5) 1 d P A 2
H88A H -0.1075 0.0854 0.3048 0.223 Uiso 0.577(5) 1 calc PR A 2
H88B H -0.1272 0.1152 0.3750 0.223 Uiso 0.577(5) 1 calc PR A 2
H88C H -0.1832 0.0054 0.3048 0.223 Uiso 0.577(5) 1 calc PR A 2
O4 O 0.31145(14) 0.34178(12) 0.70636(11) 0.0761(5) Uani 1 1 d . A .
C89 C 0.4177(2) 0.4022(2) 0.76485(16) 0.0856(9) Uani 1 1 d . . .
H89A H 0.4381 0.3920 0.8094 0.103 Uiso 1 1 calc R A .
H89B H 0.4428 0.4694 0.7922 0.103 Uiso 1 1 calc R . .
C90 C 0.46086(19) 0.3806(2) 0.71907(17) 0.0844(8) Uani 1 1 d . A .
H90A H 0.4357 0.3140 0.6921 0.127 Uiso 1 1 calc R . .
H90B H 0.5339 0.4215 0.7591 0.127 Uiso 1 1 calc R . .
H90C H 0.4415 0.3920 0.6758 0.127 Uiso 1 1 calc R . .
C91 C 0.2619(4) 0.3482(3) 0.7458(3) 0.1235(14) Uani 1 1 d . . .
H91A H 0.2769 0.4120 0.7724 0.148 Uiso 1 1 calc R A .
H91B H 0.2865 0.3390 0.7905 0.148 Uiso 1 1 calc R . .
C92 C 0.1543(4) 0.2762(3) 0.6829(4) 0.168(2) Uani 1 1 d . A .
H92A H 0.1294 0.2887 0.6414 0.251 Uiso 1 1 calc R . .
H92B H 0.1212 0.2779 0.7109 0.251 Uiso 1 1 calc R . .
H92C H 0.1400 0.2134 0.6543 0.251 Uiso 1 1 calc R . .

loop_
_atom_site_aniso_label
_atom_site_aniso_U_11
_atom_site_aniso_U_22
_atom_site_aniso_U_33
_atom_site_aniso_U_23
_atom_site_aniso_U_13
_atom_site_aniso_U_12
B1 0.0258(7) 0.0235(7) 0.0273(7) 0.0176(6) 0.0180(6) 0.0161(6)
B2 0.0241(7) 0.0279(8) 0.0341(8) 0.0214(7) 0.0188(6) 0.0152(6)
B3 0.0356(8) 0.0351(9) 0.0301(7) 0.0210(7) 0.0248(7) 0.0250(7)
B4 0.0309(8) 0.0352(9) 0.0289(8) 0.0215(7) 0.0152(7) 0.0168(7)
B5 0.0348(8) 0.0273(8) 0.0396(8) 0.0252(7) 0.0254(7) 0.0218(7)
N1 0.0304(6) 0.0270(6) 0.0324(6) 0.0209(5) 0.0212(5) 0.0193(5)
N2 0.0354(6) 0.0366(7) 0.0330(6) 0.0242(6) 0.0240(5) 0.0262(6)
N3 0.0307(6) 0.0299(6) 0.0305(6) 0.0202(5) 0.0195(5) 0.0182(5)
N4 0.0312(6) 0.0296(7) 0.0376(6) 0.0235(6) 0.0236(5) 0.0204(5)
C1 0.0312(7) 0.0234(7) 0.0283(6) 0.0179(6) 0.0198(6) 0.0190(6)
C2 0.0302(7) 0.0323(8) 0.0305(7) 0.0228(6) 0.0207(6) 0.0216(6)
C3 0.0292(6) 0.0243(7) 0.0321(7) 0.0190(6) 0.0216(6) 0.0177(6)
C4 0.0262(6) 0.0291(7) 0.0300(6) 0.0199(6) 0.0198(6) 0.0181(6)
C5 0.0368(7) 0.0399(9) 0.0434(8) 0.0328(7) 0.0294(7) 0.0292(7)
C6 0.0408(8) 0.0513(10) 0.0583(10) 0.0427(9) 0.0357(8) 0.0346(8)
C7 0.0607(11) 0.0759(15) 0.0933(15) 0.0722(14) 0.0639(12) 0.0581(12)
C8 0.0913(16) 0.0773(15) 0.0890(15) 0.0711(14) 0.0801(14) 0.0749(14)
C9 0.0866(15) 0.0529(12) 0.0630(12) 0.0434(10) 0.0587(12) 0.0557(12)
C10 0.0510(9) 0.0411(9) 0.0513(9) 0.0345(8) 0.0388(8) 0.0345(8)
C11 0.0321(7) 0.0375(8) 0.0370(7) 0.0257(7) 0.0234(6) 0.0248(7)
C12 0.0367(8) 0.0423(9) 0.0401(8) 0.0249(8) 0.0207(7) 0.0264(7)
C13 0.0484(10) 0.0564(12) 0.0358(8) 0.0201(9) 0.0184(8) 0.0352(9)
C14 0.0689(13) 0.0859(16) 0.0381(9) 0.0401(11) 0.0316(10) 0.0587(13)
C15 0.0666(12) 0.0738(14) 0.0586(11) 0.0548(11) 0.0445(10) 0.0547(12)
C16 0.0429(9) 0.0466(10) 0.0465(9) 0.0342(8) 0.0307(8) 0.0339(8)
C17 0.0233(6) 0.0268(7) 0.0310(7) 0.0192(6) 0.0168(6) 0.0149(6)
C18 0.0230(6) 0.0280(7) 0.0312(7) 0.0188(6) 0.0174(6) 0.0147(6)
C19 0.0245(6) 0.0260(7) 0.0330(7) 0.0207(6) 0.0151(6) 0.0123(6)
C20 0.0316(7) 0.0223(7) 0.0351(7) 0.0163(6) 0.0155(6) 0.0157(6)
C21 0.0340(7) 0.0309(8) 0.0323(7) 0.0167(6) 0.0199(6) 0.0203(6)
C22 0.0305(7) 0.0298(8) 0.0318(7) 0.0213(6) 0.0199(6) 0.0173(6)
C23 0.0312(7) 0.0283(7) 0.0314(7) 0.0182(6) 0.0213(6) 0.0194(6)
C24 0.0350(7) 0.0395(9) 0.0420(8) 0.0278(7) 0.0287(7) 0.0257(7)
C25 0.0464(9) 0.0511(10) 0.0509(9) 0.0394(9) 0.0342(8) 0.0350(8)
C26 0.0416(9) 0.0510(10) 0.0537(10) 0.0349(9) 0.0305(8) 0.0362(8)
C27 0.0325(8) 0.0422(9) 0.0500(9) 0.0267(8) 0.0294(7) 0.0246(7)
C28 0.0355(7) 0.0304(8) 0.0380(8) 0.0220(7) 0.0262(7) 0.0200(6)
C29 0.0355(7) 0.0415(9) 0.0305(7) 0.0238(7) 0.0240(6) 0.0244(7)
C30 0.0353(8) 0.0406(9) 0.0380(8) 0.0249(7) 0.0244(7) 0.0215(7)
C31 0.0455(9) 0.0404(10) 0.0381(8) 0.0225(8) 0.0262(8) 0.0180(8)
C32 0.0315(8) 0.0589(12) 0.0323(8) 0.0264(8) 0.0183(7) 0.0134(8)
C33 0.0341(8) 0.0802(15) 0.0379(9) 0.0371(10) 0.0246(7) 0.0336(9)
C34 0.0411(8) 0.0591(11) 0.0348(8) 0.0307(8) 0.0272(7) 0.0347(8)
C35 0.0361(7) 0.0370(8) 0.0337(7) 0.0237(7) 0.0243(6) 0.0256(7)
C36 0.0489(9) 0.0395(9) 0.0391(8) 0.0258(7) 0.0318(8) 0.0290(8)
C37 0.0621(11) 0.0545(11) 0.0395(9) 0.0323(9) 0.0370(9) 0.0358(10)
C38 0.0664(12) 0.0601(12) 0.0515(10) 0.0452(10) 0.0416(10) 0.0423(10)
C39 0.0616(11) 0.0408(10) 0.0516(10) 0.0335(9) 0.0368(9) 0.0344(9)
C40 0.0470(9) 0.0410(9) 0.0355(8) 0.0249(7) 0.0282(7) 0.0308(8)
C41 0.0328(8) 0.0401(9) 0.0299(7) 0.0201(7) 0.0158(6) 0.0130(7)
C42 0.0390(9) 0.0511(11) 0.0385(9) 0.0234(8) 0.0240(8) 0.0186(8)
C43 0.0471(11) 0.0723(15) 0.0508(11) 0.0259(11) 0.0363(10) 0.0233(10)
C44 0.0628(14) 0.0751(16) 0.0548(12) 0.0343(12) 0.0443(12) 0.0179(12)
C45 0.0757(16) 0.0808(17) 0.0614(13) 0.0523(13) 0.0453(13) 0.0281(14)
C46 0.0529(11) 0.0615(13) 0.0491(10) 0.0391(10) 0.0307(9) 0.0255(10)
C47 0.0339(8) 0.0422(9) 0.0417(8) 0.0317(8) 0.0213(7) 0.0220(7)
C48 0.0407(9) 0.0511(11) 0.0533(11) 0.0325(10) 0.0163(8) 0.0261(9)
C49 0.0360(9) 0.0699(15) 0.0758(14) 0.0528(13) 0.0208(10) 0.0303(10)
C50 0.0504(11) 0.0799(16) 0.0896(16) 0.0697(15) 0.0477(12) 0.0497(11)
C51 0.0607(12) 0.0648(13) 0.0658(12) 0.0495(11) 0.0444(10) 0.0484(11)
C52 0.0389(8) 0.0486(10) 0.0487(9) 0.0360(9) 0.0265(8) 0.0283(8)
C53 0.0259(7) 0.0357(8) 0.0366(8) 0.0213(7) 0.0148(6) 0.0160(6)
C54 0.0309(8) 0.0434(10) 0.0453(9) 0.0174(8) 0.0184(7) 0.0178(7)
C55 0.0320(9) 0.0382(11) 0.0627(12) 0.0076(10) 0.0153(9) 0.0172(8)
C56 0.0320(9) 0.0347(11) 0.0915(17) 0.0325(12) 0.0169(11) 0.0123(8)
C57 0.0316(8) 0.0500(12) 0.0738(14) 0.0443(12) 0.0163(9) 0.0126(8)
C58 0.0278(7) 0.0411(9) 0.0463(9) 0.0281(8) 0.0156(7) 0.0153(7)
C59 0.0283(7) 0.0312(8) 0.0409(8) 0.0238(7) 0.0234(6) 0.0195(6)
C60 0.0323(7) 0.0386(9) 0.0443(8) 0.0273(7) 0.0247(7) 0.0244(7)
C61 0.0379(8) 0.0550(11) 0.0393(8) 0.0261(8) 0.0231(7) 0.0311(8)
C62 0.0347(8) 0.0385(10) 0.0432(9) 0.0111(8) 0.0205(8) 0.0202(7)
C63 0.0366(8) 0.0294(9) 0.0575(10) 0.0213(8) 0.0289(8) 0.0194(7)
C64 0.0321(7) 0.0321(8) 0.0471(9) 0.0250(7) 0.0253(7) 0.0200(7)
C65 0.0335(7) 0.0279(7) 0.0396(8) 0.0248(6) 0.0243(6) 0.0199(6)
C66 0.0386(8) 0.0377(9) 0.0429(8) 0.0242(7) 0.0264(7) 0.0236(7)
C67 0.0414(9) 0.0471(11) 0.0382(9) 0.0210(8) 0.0200(8) 0.0220(8)
C68 0.0329(8) 0.0561(11) 0.0483(10) 0.0331(9) 0.0209(8) 0.0255(8)
C69 0.0357(8) 0.0429(9) 0.0539(10) 0.0344(8) 0.0308(8) 0.0268(7)
C70 0.0345(7) 0.0315(8) 0.0408(8) 0.0257(7) 0.0250(7) 0.0209(6)
C71 0.0356(7) 0.0259(7) 0.0401(8) 0.0213(6) 0.0251(7) 0.0191(6)
C72 0.0456(9) 0.0359(9) 0.0496(9) 0.0302(8) 0.0339(8) 0.0271(8)
C73 0.0623(12) 0.0441(10) 0.0590(11) 0.0371(9) 0.0467(10) 0.0322(9)
C74 0.0518(10) 0.0378(10) 0.0622(11) 0.0276(9) 0.0462(10) 0.0238(8)
C75 0.0346(8) 0.0333(9) 0.0553(10) 0.0202(8) 0.0286(8) 0.0200(7)
C76 0.0366(8) 0.0288(8) 0.0439(8) 0.0224(7) 0.0259(7) 0.0204(7)
F1 0.0315(5) 0.0575(7) 0.0639(7) 0.0362(6) 0.0282(5) 0.0214(5)
F2 0.0677(8) 0.1085(11) 0.1313(12) 0.0958(10) 0.0822(9) 0.0706(8)
F3 0.1432(13) 0.1130(12) 0.1347(13) 0.1018(11) 0.1273(12) 0.1119(12)
F4 0.1190(12) 0.0614(8) 0.0749(8) 0.0380(7) 0.0742(9) 0.0622(8)
F5 0.0523(6) 0.0347(5) 0.0496(6) 0.0180(5) 0.0341(5) 0.0209(5)
F6 0.0385(5) 0.0353(5) 0.0538(6) 0.0234(5) 0.0123(5) 0.0151(4)
F7 0.0691(8) 0.0665(8) 0.0397(6) 0.0108(6) 0.0062(6) 0.0376(7)
F8 0.1120(12) 0.1297(13) 0.0466(7) 0.0582(8) 0.0391(8) 0.0870(11)
F9 0.0982(10) 0.1037(11) 0.0897(9) 0.0854(9) 0.0585(9) 0.0722(9)
F10 0.0543(6) 0.0418(6) 0.0645(7) 0.0387(5) 0.0316(5) 0.0322(5)
F11 0.0478(5) 0.0454(5) 0.0502(5) 0.0369(5) 0.0392(5) 0.0335(5)
F12 0.0392(5) 0.0356(5) 0.0499(5) 0.0332(4) 0.0281(4) 0.0219(4)
F13 0.0574(6) 0.0318(5) 0.0511(6) 0.0255(5) 0.0308(5) 0.0309(5)
F14 0.0643(7) 0.0470(6) 0.0503(6) 0.0283(5) 0.0422(5) 0.0407(5)
F15 0.0538(6) 0.0464(6) 0.0460(5) 0.0351(5) 0.0389(5) 0.0352(5)
F16 0.0435(5) 0.0668(7) 0.0643(6) 0.0528(6) 0.0427(5) 0.0389(5)
F17 0.0713(7) 0.0916(9) 0.0887(8) 0.0788(8) 0.0596(7) 0.0629(7)
F18 0.0601(7) 0.0962(10) 0.0869(9) 0.0681(8) 0.0484(7) 0.0644(7)
F19 0.0390(5) 0.0675(7) 0.0777(8) 0.0454(6) 0.0426(6) 0.0352(5)
F20 0.0443(5) 0.0481(6) 0.0587(6) 0.0394(5) 0.0399(5) 0.0289(5)
F21 0.0444(5) 0.0379(6) 0.0544(6) 0.0198(5) 0.0259(5) 0.0265(5)
F22 0.0600(7) 0.0366(6) 0.0568(7) 0.0185(5) 0.0290(6) 0.0149(5)
F23 0.0346(5) 0.0747(8) 0.0419(6) 0.0299(6) 0.0165(5) 0.0074(5)
F24 0.0404(6) 0.1156(11) 0.0607(7) 0.0462(8) 0.0277(6) 0.0499(7)
F25 0.0540(6) 0.0717(8) 0.0473(6) 0.0334(6) 0.0306(5) 0.0499(6)
F26 0.0828(8) 0.0434(6) 0.0520(6) 0.0300(5) 0.0535(6) 0.0398(6)
F27 0.1108(10) 0.0718(8) 0.0512(6) 0.0431(6) 0.0618(7) 0.0553(8)
F28 0.1162(11) 0.0812(9) 0.0763(8) 0.0679(8) 0.0697(9) 0.0651(9)
F29 0.1153(11) 0.0492(7) 0.0748(8) 0.0464(7) 0.0646(8) 0.0533(8)
F30 0.0718(7) 0.0376(5) 0.0423(5) 0.0236(5) 0.0388(5) 0.0333(5)
F31 0.0596(7) 0.0835(9) 0.0749(8) 0.0545(7) 0.0493(7) 0.0516(7)
F32 0.0716(9) 0.1251(14) 0.0967(11) 0.0584(10) 0.0680(9) 0.0566(9)
F33 0.1011(12) 0.1189(14) 0.0928(11) 0.0620(10) 0.0802(10) 0.0345(10)
F34 0.1389(16) 0.1444(16) 0.1313(15) 0.1211(14) 0.0993(14) 0.0766(14)
F35 0.0929(10) 0.1132(12) 0.1060(11) 0.0977(11) 0.0692(9) 0.0712(10)
F36 0.0627(8) 0.0689(9) 0.0537(7) 0.0161(7) -0.0033(6) 0.0399(7)
F37 0.0421(6) 0.0920(11) 0.1080(12) 0.0558(10) 0.0106(7) 0.0374(7)
F38 0.0701(8) 0.1121(12) 0.1296(12) 0.0942(11) 0.0679(9) 0.0747(9)
F39 0.0927(10) 0.0857(10) 0.0845(9) 0.0506(8) 0.0556(8) 0.0736(9)
F40 0.0476(6) 0.0467(6) 0.0536(6) 0.0190(5) 0.0161(5) 0.0313(5)
F41 0.0564(7) 0.0610(8) 0.0415(6) 0.0125(5) 0.0303(6) 0.0160(6)
F42 0.0549(7) 0.0506(8) 0.0863(10) -0.0050(7) 0.0285(7) 0.0214(6)
F43 0.0600(8) 0.0345(7) 0.1452(15) 0.0415(8) 0.0258(9) 0.0141(6)
F44 0.0554(7) 0.0779(10) 0.1023(11) 0.0736(9) 0.0242(7) 0.0082(7)
F45 0.0461(6) 0.0608(7) 0.0466(6) 0.0350(6) 0.0275(5) 0.0168(5)
F46 0.0524(6) 0.0481(6) 0.0442(5) 0.0344(5) 0.0297(5) 0.0346(5)
F47 0.0631(7) 0.0811(8) 0.0397(5) 0.0338(6) 0.0292(5) 0.0501(7)
F48 0.0574(7) 0.0496(7) 0.0487(6) 0.0069(5) 0.0228(6) 0.0284(6)
F49 0.0629(7) 0.0292(5) 0.0792(8) 0.0260(6) 0.0423(7) 0.0261(5)
F50 0.0549(6) 0.0375(5) 0.0572(6) 0.0359(5) 0.0368(5) 0.0312(5)
F51 0.0515(6) 0.0475(6) 0.0471(6) 0.0181(5) 0.0301(5) 0.0319(5)
F52 0.0549(7) 0.0775(9) 0.0390(6) 0.0171(6) 0.0186(5) 0.0319(6)
F53 0.0401(6) 0.0931(10) 0.0586(7) 0.0408(7) 0.0201(5) 0.0395(6)
F54 0.0433(5) 0.0611(7) 0.0685(7) 0.0424(6) 0.0384(5) 0.0390(5)
F55 0.0407(5) 0.0457(6) 0.0440(5) 0.0238(5) 0.0284(4) 0.0289(5)
F56 0.0596(6) 0.0619(7) 0.0649(6) 0.0526(6) 0.0442(6) 0.0445(6)
F57 0.0955(10) 0.0919(10) 0.0930(9) 0.0776(9) 0.0770(9) 0.0620(9)
F58 0.0688(8) 0.0680(8) 0.0959(9) 0.0502(7) 0.0699(8) 0.0384(7)
F59 0.0384(5) 0.0571(7) 0.0790(8) 0.0350(6) 0.0370(6) 0.0303(5)
F60 0.0379(5) 0.0534(6) 0.0552(6) 0.0387(5) 0.0268(5) 0.0295(5)
K 0.0591(3) 0.0545(3) 0.0820(3) 0.0374(3) 0.0383(3) 0.0302(2)
O1 0.0556(8) 0.0515(9) 0.0654(9) 0.0295(7) 0.0295(7) 0.0322(7)
C77 0.0659(13) 0.0514(12) 0.0754(14) 0.0363(12) 0.0423(12) 0.0379(11)
C78 0.0655(14) 0.0555(14) 0.0687(14) 0.0285(12) 0.0304(12) 0.0320(12)
C79 0.0760(16) 0.0841(19) 0.0650(15) 0.0326(14) 0.0367(14) 0.0479(15)
C80 0.0751(18) 0.112(2) 0.0869(19) 0.0553(19) 0.0349(16) 0.0582(18)
O2 0.1009(15) 0.0845(14) 0.0829(13) 0.0318(11) 0.0505(12) 0.0568(12)
C81A 0.050(2) 0.185(6) 0.0393(18) 0.045(3) 0.0273(17) 0.061(3)
C82A 0.115(5) 0.184(8) 0.139(6) 0.140(6) 0.097(5) 0.105(6)
C83A 0.273(14) 0.185(10) 0.225(13) 0.004(9) 0.052(12) 0.183(11)
C84A 0.297(19) 0.34(2) 0.203(12) 0.208(14) 0.139(13) 0.216(17)
C81B 0.081(5) 0.077(5) 0.061(4) 0.047(4) 0.047(4) 0.053(5)
C82B 0.090(7) 0.064(5) 0.077(6) 0.039(5) 0.019(5) 0.028(5)
C83B 0.041(3) 0.060(4) 0.039(3) 0.013(3) 0.028(3) 0.023(3)
C84B 0.098(7) 0.061(5) 0.063(4) 0.029(4) 0.042(5) 0.060(5)
O3 0.0667(12) 0.0808(14) 0.1107(17) 0.0252(13) 0.0280(12) 0.0339(11)
C85A 0.076(5) 0.095(7) 0.174(10) 0.057(7) 0.058(6) 0.043(5)
C86A 0.108(8) 0.241(16) 0.273(18) 0.223(16) 0.084(10) 0.088(9)
C87A 0.058(4) 0.115(7) 0.123(8) 0.071(6) 0.052(5) 0.054(5)
C88A 0.114(7) 0.129(9) 0.157(10) 0.084(8) 0.089(7) 0.081(7)
C85B 0.191(8) 0.058(4) 0.137(6) 0.014(4) 0.119(6) 0.025(4)
C86B 0.44(2) 0.241(12) 0.283(14) 0.223(12) 0.309(16) 0.293(15)
C87B 0.054(4) 0.38(2) 0.144(10) 0.106(11) 0.018(5) 0.048(7)
C88B 0.135(7) 0.205(9) 0.157(8) 0.137(8) 0.081(6) 0.113(7)
O4 0.0990(13) 0.0636(10) 0.0845(12) 0.0478(10) 0.0600(11) 0.0524(10)
C89 0.093(2) 0.0664(16) 0.0604(14) 0.0356(13) 0.0249(14) 0.0420(15)
C90 0.0577(14) 0.0775(18) 0.0748(16) 0.0376(14) 0.0203(13) 0.0335(13)
C91 0.184(4) 0.115(3) 0.159(4) 0.096(3) 0.135(4) 0.106(3)
C92 0.174(4) 0.099(3) 0.285(7) 0.099(4) 0.186(5) 0.087(3)

loop_
_atom_type_symbol
_atom_type_description
_atom_type_scat_dispersion_real
_atom_type_scat_dispersion_imag
_atom_type_scat_source
C C 0.0033 0.0016 'International Tables Vol C Tables 4.2.6.8 and 6.1.1.4'
B B 0.0013 0.0007 'International Tables Vol C Tables 4.2.6.8 and 6.1.1.4'
N N 0.0061 0.0033 'International Tables Vol C Tables 4.2.6.8 and 6.1.1.4'
F F 0.0171 0.0103 'International Tables Vol C Tables 4.2.6.8 and 6.1.1.4'
K K 0.2009 0.2494 'International Tables Vol C Tables 4.2.6.8 and 6.1.1.4'
O O 0.0106 0.0060 'International Tables Vol C Tables 4.2.6.8 and 6.1.1.4'
H H 0.0000 0.0000 'International Tables Vol C Tables 4.2.6.8 and 6.1.1.4'

loop_
_geom_angle_atom_site_label_1
_geom_angle_atom_site_label_2
_geom_angle_atom_site_label_3
_geom_angle
C2 B1 C4 107.88(11)
C2 B1 C1 107.28(12)
C4 B1 C1 109.95(11)
C2 B1 C3 111.62(12)
C4 B1 C3 109.26(11)
C1 B1 C3 110.79(11)
N1 B2 C5 108.77(12)
N1 B2 C17 101.74(11)
C5 B2 C17 117.41(12)
N1 B2 C11 104.68(11)
C5 B2 C11 111.63(12)
C17 B2 C11 111.32(12)
N2 B3 C35 107.98(13)
N2 B3 C23 102.16(11)
C35 B3 C23 116.74(13)
N2 B3 C29 105.49(12)
C35 B3 C29 108.68(12)
C23 B3 C29 114.79(13)
N3 B4 C41 102.64(12)
N3 B4 C47 108.19(13)
C41 B4 C47 115.62(14)
N3 B4 C53 103.08(12)
C41 B4 C53 114.99(15)
C47 B4 C53 110.92(13)
N4 B5 C59 108.94(12)
N4 B5 C71 105.89(12)
C59 B5 C71 107.18(13)
N4 B5 C65 102.81(11)
C59 B5 C65 114.80(13)
C71 B5 C65 116.58(13)
C1 N1 B2 173.79(15)
C2 N2 B3 178.96(14)
C3 N3 B4 173.47(15)
C4 N4 B5 179.12(14)
N1 C1 B1 176.31(15)
N2 C2 B1 173.81(14)
N3 C3 B1 177.99(14)
N4 C4 B1 177.02(15)
C10 C5 C6 113.82(15)
C10 C5 B2 127.82(14)
C6 C5 B2 118.36(15)
F1 C6 C7 117.00(17)
F1 C6 C5 118.71(16)
C7 C6 C5 124.25(19)
F2 C7 C8 120.18(18)
F2 C7 C6 120.5(2)
C8 C7 C6 119.36(18)
F3 C8 C7 120.7(2)
F3 C8 C9 120.1(2)
C7 C8 C9 119.24(17)
F4 C9 C8 120.16(18)
F4 C9 C10 120.1(2)
C8 C9 C10 119.7(2)
F5 C10 C9 115.60(17)
F5 C10 C5 120.79(14)
C9 C10 C5 123.60(17)
C16 C11 C12 114.41(14)
C16 C11 B2 122.47(14)
C12 C11 B2 123.12(14)
F6 C12 C13 115.61(16)
F6 C12 C11 121.09(14)
C13 C12 C11 123.31(17)
F7 C13 C14 120.43(17)
F7 C13 C12 119.60(19)
C14 C13 C12 119.96(18)
F8 C14 C13 120.6(2)
F8 C14 C15 120.0(2)
C13 C14 C15 119.43(16)
F9 C15 C14 120.51(17)
F9 C15 C16 120.18(19)
C14 C15 C16 119.31(17)
F10 C16 C11 119.96(14)
F10 C16 C15 116.49(16)
C11 C16 C15 123.54(17)
C18 C17 C22 114.21(13)
C18 C17 B2 126.27(13)
C22 C17 B2 119.49(12)
F11 C18 C19 116.03(13)
F11 C18 C17 121.05(13)
C19 C18 C17 122.90(14)
F12 C19 C20 119.09(13)
F12 C19 C18 120.56(14)
C20 C19 C18 120.30(13)
F13 C20 C19 120.14(14)
F13 C20 C21 120.42(15)
C19 C20 C21 119.39(14)
F14 C21 C20 120.31(14)
F14 C21 C22 120.94(14)
C20 C21 C22 118.74(15)
F15 C22 C21 116.41(14)
F15 C22 C17 119.15(13)
C21 C22 C17 124.44(14)
C28 C23 C24 114.47(13)
C28 C23 B3 126.46(13)
C24 C23 B3 119.05(13)
F16 C24 C25 116.95(14)
F16 C24 C23 118.90(13)
C25 C24 C23 124.15(15)
F17 C25 C26 120.45(15)
F17 C25 C24 120.66(15)
C26 C25 C24 118.89(15)
F18 C26 C25 120.16(16)
F18 C26 C27 120.27(16)
C25 C26 C27 119.55(15)
F19 C27 C26 119.75(15)
F19 C27 C28 120.53(15)
C26 C27 C28 119.72(15)
F20 C28 C23 121.13(13)
F20 C28 C27 115.67(14)
C23 C28 C27 123.21(14)
C30 C29 C34 113.84(15)
C30 C29 B3 124.55(14)
C34 C29 B3 121.25(15)
F21 C30 C31 115.38(16)
F21 C30 C29 120.29(14)
C31 C30 C29 124.28(17)
F22 C31 C32 120.12(17)
F22 C31 C30 120.62(18)
C32 C31 C30 119.25(18)
F23 C32 C33 120.70(18)
F23 C32 C31 119.9(2)
C33 C32 C31 119.43(16)
F24 C33 C32 120.51(17)
F24 C33 C34 120.0(2)
C32 C33 C34 119.49(17)
F25 C34 C29 119.60(15)
F25 C34 C33 116.70(15)
C29 C34 C33 123.70(18)
C40 C35 C36 113.86(14)
C40 C35 B3 127.70(14)
C36 C35 B3 118.37(14)
F26 C36 C37 116.52(15)
F26 C36 C35 119.20(14)
C37 C36 C35 124.27(16)
F27 C37 C38 120.41(16)
F27 C37 C36 120.05(17)
C38 C37 C36 119.53(16)
F28 C38 C37 120.61(17)
F28 C38 C39 120.31(18)
C37 C38 C39 119.08(16)
F29 C39 C38 119.83(16)
F29 C39 C40 120.61(16)
C38 C39 C40 119.56(17)
F30 C40 C35 121.07(14)
F30 C40 C39 115.24(15)
C35 C40 C39 123.68(15)
C42 C41 C46 114.44(17)
C42 C41 B4 120.17(16)
C46 C41 B4 125.39(17)
F31 C42 C43 116.81(19)
F31 C42 C41 119.32(16)
C43 C42 C41 123.9(2)
F32 C43 C42 120.5(2)
F32 C43 C44 120.4(2)
C42 C43 C44 119.1(2)
F33 C44 C45 120.7(2)
F33 C44 C43 119.8(3)
C45 C44 C43 119.4(2)
F34 C45 C44 120.0(2)
F34 C45 C46 119.9(3)
C44 C45 C46 120.0(2)
F35 C46 C45 116.0(2)
F35 C46 C41 120.81(17)
C45 C46 C41 123.2(2)
C52 C47 C48 114.09(17)
C52 C47 B4 125.62(14)
C48 C47 B4 120.28(17)
F36 C48 C49 116.48(18)
F36 C48 C47 120.21(18)
C49 C48 C47 123.3(2)
F37 C49 C50 119.85(19)
F37 C49 C48 120.2(2)
C50 C49 C48 119.97(19)
F38 C50 C49 120.0(2)
F38 C50 C51 120.5(2)
C49 C50 C51 119.47(18)
F39 C51 C50 120.11(18)
F39 C51 C52 120.83(19)
C50 C51 C52 119.1(2)
F40 C52 C47 119.88(15)
F40 C52 C51 115.99(17)
C47 C52 C51 124.13(18)
C54 C53 C58 114.21(17)
C54 C53 B4 124.75(16)
C58 C53 B4 121.01(15)
F41 C54 C55 116.70(18)
F41 C54 C53 119.84(17)
C55 C54 C53 123.4(2)
F42 C55 C56 120.4(2)
F42 C55 C54 120.3(2)
C56 C55 C54 119.3(2)
F43 C56 C57 120.8(2)
F43 C56 C55 119.1(2)
C57 C56 C55 120.05(19)
F44 C57 C56 119.8(2)
F44 C57 C58 121.0(2)
C56 C57 C58 119.2(2)
F45 C58 C57 116.61(18)
F45 C58 C53 119.64(15)
C57 C58 C53 123.8(2)
C60 C59 C64 114.09(15)
C60 C59 B5 128.45(14)
C64 C59 B5 117.45(13)
F46 C60 C61 116.00(14)
F46 C60 C59 120.86(14)
C61 C60 C59 123.13(16)
F47 C61 C62 120.03(16)
F47 C61 C60 120.06(17)
C62 C61 C60 119.91(16)
F48 C62 C63 120.57(18)
F48 C62 C61 120.11(18)
C63 C62 C61 119.31(16)
F49 C63 C62 119.95(16)
F49 C63 C64 120.82(17)
C62 C63 C64 119.23(17)
F50 C64 C63 116.81(15)
F50 C64 C59 118.85(14)
C63 C64 C59 124.32(16)
C70 C65 C66 113.90(14)
C70 C65 B5 125.03(14)
C66 C65 B5 121.05(14)
F51 C66 C67 116.70(15)
F51 C66 C65 119.32(14)
C67 C66 C65 123.98(17)
F52 C67 C68 120.10(16)
F52 C67 C66 120.67(18)
C68 C67 C66 119.23(17)
F53 C68 C69 120.58(17)
F53 C68 C67 120.04(17)
C69 C68 C67 119.38(15)
F54 C69 C68 120.10(15)
F54 C69 C70 120.08(16)
C68 C69 C70 119.77(16)
F55 C70 C69 115.15(14)
F55 C70 C65 121.17(13)
C69 C70 C65 123.67(15)
C72 C71 C76 114.01(15)
C72 C71 B5 124.93(14)
C76 C71 B5 120.64(14)
F56 C72 C73 115.75(15)
F56 C72 C71 120.69(15)
C73 C72 C71 123.55(16)
F57 C73 C74 120.05(17)
F57 C73 C72 120.20(18)
C74 C73 C72 119.75(17)
F58 C74 C73 120.58(18)
F58 C74 C75 119.88(18)
C73 C74 C75 119.54(16)
F59 C75 C74 120.14(16)
F59 C75 C76 120.75(17)
C74 C75 C76 119.11(17)
F60 C76 C75 117.10(15)
F60 C76 C71 118.87(14)
C75 C76 C71 124.03(16)
O3 K O4 123.45(8)
O3 K O2 105.18(7)
O4 K O2 113.59(6)
O3 K O1 102.14(7)
O4 K O1 103.30(5)
O2 K O1 107.68(6)
O3 K C81B 108.20(16)
O4 K C81B 126.15(15)
O2 K C81B 30.26(15)
O1 K C81B 77.71(15)
C77 O1 C79 112.50(19)
C77 O1 K 126.39(13)
C79 O1 K 117.33(15)
O1 C77 C78 109.20(19)
O1 C77 H77A 109.8
C78 C77 H77A 109.8
O1 C77 H77B 109.8
C78 C77 H77B 109.8
H77A C77 H77B 108.3
C77 C78 H78A 109.5
C77 C78 H78B 109.5
H78A C78 H78B 109.5
C77 C78 H78C 109.5
H78A C78 H78C 109.5
H78B C78 H78C 109.5
O1 C79 C80 113.6(2)
O1 C79 H79A 108.9
C80 C79 H79A 108.9
O1 C79 H79B 108.9
C80 C79 H79B 108.9
H79A C79 H79B 107.7
C79 C80 H80A 109.5
C79 C80 H80B 109.5
H80A C80 H80B 109.5
C79 C80 H80C 109.5
H80A C80 H80C 109.5
H80B C80 H80C 109.5
C83B O2 C81A 89.6(4)
C83B O2 C83A 27.5(7)
C81A O2 C83A 116.4(7)
C83B O2 C81B 118.5(4)
C81A O2 C81B 33.0(3)
C83A O2 C81B 141.3(7)
C83B O2 K 144.4(3)
C81A O2 K 125.4(3)
C83A O2 K 116.9(7)
C81B O2 K 94.0(3)
O2 C81A C82A 105.1(3)
O2 C81A H81A 110.7
C82A C81A H81A 110.7
O2 C81A H81B 110.7
C82A C81A H81B 110.7
H81A C81A H81B 108.8
C84A C83A O2 123.5(12)
C84A C83A H83C 106.5
O2 C83A H83C 106.5
C84A C83A H83D 106.5
O2 C83A H83D 106.5
H83C C83A H83D 106.5
C82B C81B O2 111.0(6)
C82B C81B K 114.1(6)
O2 C81B K 55.8(2)
C82B C81B H81C 109.4
O2 C81B H81C 109.4
K C81B H81C 136.4
C82B C81B H81D 109.4
O2 C81B H81D 109.4
K C81B H81D 55.6
H81C C81B H81D 108.0
C81B C82B H82D 109.5
C81B C82B H82E 109.5
H82D C82B H82E 109.5
C81B C82B H82F 109.5
H82D C82B H82F 109.5
H82E C82B H82F 109.5
O2 C83B C84B 109.9(5)
O2 C83B H83A 109.7
C84B C83B H83A 109.7
O2 C83B H83B 109.7
C84B C83B H83B 109.7
H83A C83B H83B 108.2
C83B C84B H84A 109.5
C83B C84B H84B 109.5
H84A C84B H84B 109.5
C83B C84B H84C 109.5
H84A C84B H84C 109.5
H84B C84B H84C 109.5
C87B O3 C87A 29.1(6)
C87B O3 C85A 93.8(8)
C87A O3 C85A 102.5(6)
C87B O3 C85B 108.4(8)
C87A O3 C85B 133.2(5)
C85A O3 C85B 44.6(5)
C87B O3 K 135.4(8)
C87A O3 K 119.2(4)
C85A O3 K 130.7(4)
C85B O3 K 107.0(3)
C86A C85A O3 113.5(9)
C86A C85A H85A 108.9
O3 C85A H85A 108.9
C86A C85A H85B 108.9
O3 C85A H85B 108.9
H85A C85A H85B 107.7
C88A C87A O3 128.1(10)
C88A C87A H87C 105.3
O3 C87A H87C 105.3
C88A C87A H87D 105.3
O3 C87A H87D 105.3
H87C C87A H87D 106.0
C86B C85B O3 110.0(7)
C86B C85B H85C 109.7
O3 C85B H85C 109.7
C86B C85B H85D 109.7
O3 C85B H85D 109.7
H85C C85B H85D 108.2
C85B C86B H86D 109.5
C85B C86B H86E 109.5
H86D C86B H86E 109.5
C85B C86B H86F 109.5
H86D C86B H86F 109.5
H86E C86B H86F 109.5
C88B C87B O3 160.2(16)
C88B C87B H87A 96.1
O3 C87B H87A 96.1
C88B C87B H87B 96.1
O3 C87B H87B 96.1
H87A C87B H87B 103.4
C87B C88B H88A 109.5
C87B C88B H88B 109.5
H88A C88B H88B 109.5
C87B C88B H88C 109.5
H88A C88B H88C 109.5
H88B C88B H88C 109.5
C89 O4 C91 113.5(3)
C89 O4 K 122.74(16)
C91 O4 K 122.5(2)
O4 C89 C90 109.1(2)
O4 C89 H89A 109.9
C90 C89 H89A 109.9
O4 C89 H89B 109.9
C90 C89 H89B 109.9
H89A C89 H89B 108.3
C89 C90 H90A 109.5
C89 C90 H90B 109.5
H90A C90 H90B 109.5
C89 C90 H90C 109.5
H90A C90 H90C 109.5
H90B C90 H90C 109.5
O4 C91 C92 109.8(3)
O4 C91 H91A 109.7
C92 C91 H91A 109.7
O4 C91 H91B 109.7
C92 C91 H91B 109.7
H91A C91 H91B 108.2
C91 C92 H92A 109.5
C91 C92 H92B 109.5
H92A C92 H92B 109.5
C91 C92 H92C 109.5
H92A C92 H92C 109.5
H92B C92 H92C 109.5

loop_
_geom_bond_atom_site_label_1
_geom_bond_atom_site_label_2
_geom_bond_distance
B1 C2 1.590(2)
B1 C4 1.593(2)
B1 C1 1.594(2)
B1 C3 1.596(2)
B2 N1 1.604(2)
B2 C5 1.624(2)
B2 C17 1.639(2)
B2 C11 1.641(2)
B3 N2 1.601(2)
B3 C35 1.633(2)
B3 C23 1.634(2)
B3 C29 1.638(2)
B4 N3 1.622(2)
B4 C41 1.627(3)
B4 C47 1.627(3)
B4 C53 1.633(2)
B5 N4 1.600(2)
B5 C59 1.629(2)
B5 C71 1.633(2)
B5 C65 1.636(2)
N1 C1 1.1326(18)
N2 C2 1.1373(19)
N3 C3 1.1348(18)
N4 C4 1.1379(18)
C5 C10 1.388(2)
C5 C6 1.397(2)
C6 F1 1.345(2)
C6 C7 1.375(3)
C7 F2 1.343(2)
C7 C8 1.374(3)
C8 F3 1.344(2)
C8 C9 1.377(3)
C9 F4 1.344(2)
C9 C10 1.384(3)
C10 F5 1.356(2)
C11 C16 1.385(2)
C11 C12 1.392(2)
C12 F6 1.347(2)
C12 C13 1.379(2)
C13 F7 1.345(2)
C13 C14 1.363(3)
C14 F8 1.342(2)
C14 C15 1.376(3)
C15 F9 1.348(2)
C15 C16 1.386(2)
C16 F10 1.352(2)
C17 C18 1.392(2)
C17 C22 1.394(2)
C18 F11 1.3421(17)
C18 C19 1.383(2)
C19 F12 1.3529(16)
C19 C20 1.374(2)
C20 F13 1.3456(18)
C20 C21 1.379(2)
C21 F14 1.3437(19)
C21 C22 1.380(2)
C22 F15 1.3543(17)
C23 C28 1.382(2)
C23 C24 1.392(2)
C24 F16 1.3498(18)
C24 C25 1.381(2)
C25 F17 1.3361(19)
C25 C26 1.373(3)
C26 F18 1.3401(19)
C26 C27 1.377(3)
C27 F19 1.3446(19)
C27 C28 1.387(2)
C28 F20 1.3464(18)
C29 C30 1.385(2)
C29 C34 1.388(2)
C30 F21 1.352(2)
C30 C31 1.385(2)
C31 F22 1.339(2)
C31 C32 1.374(3)
C32 F23 1.343(2)
C32 C33 1.368(3)
C33 F24 1.346(2)
C33 C34 1.392(3)
C34 F25 1.353(2)
C35 C40 1.384(2)
C35 C36 1.389(2)
C36 F26 1.352(2)
C36 C37 1.379(2)
C37 F27 1.350(2)
C37 C38 1.367(3)
C38 F28 1.344(2)
C38 C39 1.380(3)
C39 F29 1.339(2)
C39 C40 1.387(2)
C40 F30 1.3548(19)
C41 C42 1.386(3)
C41 C46 1.393(3)
C42 F31 1.356(2)
C42 C43 1.376(3)
C43 F32 1.349(3)
C43 C44 1.384(4)
C44 F33 1.341(2)
C44 C45 1.363(4)
C45 F34 1.348(3)
C45 C46 1.377(3)
C46 F35 1.346(3)
C47 C52 1.379(3)
C47 C48 1.392(2)
C48 F36 1.349(3)
C48 C49 1.379(3)
C49 F37 1.352(2)
C49 C50 1.365(4)
C50 F38 1.346(2)
C50 C51 1.368(3)
C51 F39 1.335(3)
C51 C52 1.385(3)
C52 F40 1.351(2)
C53 C54 1.388(3)
C53 C58 1.389(2)
C54 F41 1.350(2)
C54 C55 1.377(3)
C55 F42 1.341(3)
C55 C56 1.371(4)
C56 F43 1.348(2)
C56 C57 1.361(4)
C57 F44 1.348(3)
C57 C58 1.377(3)
C58 F45 1.352(2)
C59 C60 1.393(2)
C59 C64 1.394(2)
C60 F46 1.3535(19)
C60 C61 1.387(2)
C61 F47 1.343(2)
C61 C62 1.376(3)
C62 F48 1.346(2)
C62 C63 1.376(3)
C63 F49 1.346(2)
C63 C64 1.377(2)
C64 F50 1.3478(19)
C65 C70 1.388(2)
C65 C66 1.388(2)
C66 F51 1.355(2)
C66 C67 1.385(2)
C67 F52 1.343(2)
C67 C68 1.376(3)
C68 F53 1.3437(19)
C68 C69 1.364(3)
C69 F54 1.348(2)
C69 C70 1.387(2)
C70 F55 1.3461(18)
C71 C72 1.391(2)
C71 C76 1.393(2)
C72 F56 1.3510(19)
C72 C73 1.378(3)
C73 F57 1.345(2)
C73 C74 1.373(3)
C74 F58 1.348(2)
C74 C75 1.375(3)
C75 F59 1.346(2)
C75 C76 1.380(2)
C76 F60 1.3491(19)
K O3 2.659(2)
K O4 2.6844(19)
K O2 2.695(2)
K O1 2.7079(16)
K C81B 3.252(8)
O1 C77 1.430(3)
O1 C79 1.446(3)
C77 C78 1.496(3)
C77 H77A 0.9900
C77 H77B 0.9900
C78 H78A 0.9800
C78 H78B 0.9800
C78 H78C 0.9800
C79 C80 1.458(4)
C79 H79A 0.9900
C79 H79B 0.9900
C80 H80A 0.9800
C80 H80B 0.9800
C80 H80C 0.9800
O2 C83B 1.348(8)
O2 C81A 1.387(5)
O2 C83A 1.536(11)
O2 C81B 1.642(8)
C81A C82A 1.500(9)
C81A H81A 0.9900
C81A H81B 0.9900
C82A H82A 0.9800
C82A H82B 0.9800
C82A H82C 0.9800
C83A C84A 1.169(16)
C83A H83C 0.9900
C83A H83D 0.9900
C84A H84D 0.9800
C84A H84E 0.9800
C84A H84F 0.9800
C81B C82B 1.452(12)
C81B H81C 0.9900
C81B H81D 0.9900
C82B H82D 0.9800
C82B H82E 0.9800
C82B H82F 0.9800
C83B C84B 1.412(12)
C83B H83A 0.9900
C83B H83B 0.9900
C84B H84A 0.9800
C84B H84B 0.9800
C84B H84C 0.9800
O3 C87B 1.403(11)
O3 C87A 1.431(8)
O3 C85A 1.473(10)
O3 C85B 1.521(7)
C85A C86A 1.457(14)
C85A H85A 0.9900
C85A H85B 0.9900
C86A H86A 0.9800
C86A H86B 0.9800
C86A H86C 0.9800
C87A C88A 1.030(11)
C87A H87C 0.9900
C87A H87D 0.9900
C88A H88D 0.9800
C88A H88E 0.9800
C88A H88F 0.9800
C85B C86B 1.283(11)
C85B H85C 0.9900
C85B H85D 0.9900
C86B H86D 0.9800
C86B H86E 0.9800
C86B H86F 0.9800
C87B C88B 0.995(13)
C87B H87A 0.9900
C87B H87B 0.9900
C88B H88A 0.9800
C88B H88B 0.9800
C88B H88C 0.9800
O4 C89 1.425(3)
O4 C91 1.432(4)
C89 C90 1.483(4)
C89 H89A 0.9900
C89 H89B 0.9900
C90 H90A 0.9800
C90 H90B 0.9800
C90 H90C 0.9800
C91 C92 1.457(6)
C91 H91A 0.9900
C91 H91B 0.9900
C92 H92A 0.9800
C92 H92B 0.9800
C92 H92C 0.9800

loop_
_geom_torsion_atom_site_label_1
_geom_torsion_atom_site_label_2
_geom_torsion_atom_site_label_3
_geom_torsion_atom_site_label_4
_geom_torsion
C5 B2 N1 C1 162.2(12)
C17 B2 N1 C1 37.6(13)
C11 B2 N1 C1 -78.4(12)
C35 B3 N2 C2 -149(10)
C23 B3 N2 C2 -25(10)
C29 B3 N2 C2 95(10)
C41 B4 N3 C3 64.9(13)
C47 B4 N3 C3 -172.4(12)
C53 B4 N3 C3 -54.9(13)
C59 B5 N4 C4 -167(100)
C71 B5 N4 C4 -52(9)
C65 B5 N4 C4 71(9)
B2 N1 C1 B1 33(3)
C2 B1 C1 N1 -16(2)
C4 B1 C1 N1 102(2)
C3 B1 C1 N1 -138(2)
B3 N2 C2 B1 -171(100)
C4 B1 C2 N2 -37.6(15)
C1 B1 C2 N2 80.8(15)
C3 B1 C2 N2 -157.6(14)
B4 N3 C3 B1 52(5)
C2 B1 C3 N3 118(4)
C4 B1 C3 N3 -1(4)
C1 B1 C3 N3 -123(4)
B5 N4 C4 B1 115(9)
C2 B1 C4 N4 -95(3)
C1 B1 C4 N4 149(3)
C3 B1 C4 N4 27(3)
N1 B2 C5 C10 -5.2(2)
C17 B2 C5 C10 109.53(17)
C11 B2 C5 C10 -120.21(16)
N1 B2 C5 C6 173.88(12)
C17 B2 C5 C6 -71.40(17)
C11 B2 C5 C6 58.87(18)
C10 C5 C6 F1 -177.96(14)
B2 C5 C6 F1 2.8(2)
C10 C5 C6 C7 -0.2(2)
B2 C5 C6 C7 -179.36(15)
F1 C6 C7 F2 -2.2(2)
C5 C6 C7 F2 179.99(15)
F1 C6 C7 C8 177.60(15)
C5 C6 C7 C8 -0.2(3)
F2 C7 C8 F3 1.0(3)
C6 C7 C8 F3 -178.81(15)
F2 C7 C8 C9 -179.41(16)
C6 C7 C8 C9 0.8(3)
F3 C8 C9 F4 -1.4(3)
C7 C8 C9 F4 179.02(17)
F3 C8 C9 C10 178.64(16)
C7 C8 C9 C10 -1.0(3)
F4 C9 C10 F5 1.0(2)
C8 C9 C10 F5 -178.99(15)
F4 C9 C10 C5 -179.41(15)
C8 C9 C10 C5 0.6(3)
C6 C5 C10 F5 179.54(14)
B2 C5 C10 F5 -1.3(2)
C6 C5 C10 C9 0.0(2)
B2 C5 C10 C9 179.09(15)
N1 B2 C11 C16 -39.17(19)
C5 B2 C11 C16 78.34(18)
C17 B2 C11 C16 -148.32(15)
N1 B2 C11 C12 140.49(15)
C5 B2 C11 C12 -102.01(18)
C17 B2 C11 C12 31.3(2)
C16 C11 C12 F6 -179.86(15)
B2 C11 C12 F6 0.5(2)
C16 C11 C12 C13 0.5(3)
B2 C11 C12 C13 -179.17(17)
F6 C12 C13 F7 1.1(3)
C11 C12 C13 F7 -179.23(17)
F6 C12 C13 C14 -178.30(17)
C11 C12 C13 C14 1.3(3)
F7 C13 C14 F8 -1.6(3)
C12 C13 C14 F8 177.82(19)
F7 C13 C14 C15 178.37(19)
C12 C13 C14 C15 -2.2(3)
F8 C14 C15 F9 1.0(3)
C13 C14 C15 F9 -178.97(19)
F8 C14 C15 C16 -178.81(18)
C13 C14 C15 C16 1.2(3)
C12 C11 C16 F10 179.07(15)
B2 C11 C16 F10 -1.3(2)
C12 C11 C16 C15 -1.5(2)
B2 C11 C16 C15 178.14(16)
F9 C15 C16 F10 0.3(3)
C14 C15 C16 F10 -179.86(17)
F9 C15 C16 C11 -179.09(16)
C14 C15 C16 C11 0.7(3)
N1 B2 C17 C18 123.31(14)
C5 B2 C17 C18 4.8(2)
C11 B2 C17 C18 -125.65(15)
N1 B2 C17 C22 -58.75(15)
C5 B2 C17 C22 -177.30(13)
C11 B2 C17 C22 52.29(17)
C22 C17 C18 F11 177.03(12)
B2 C17 C18 F11 -4.9(2)
C22 C17 C18 C19 -1.37(19)
B2 C17 C18 C19 176.66(13)
F11 C18 C19 F12 -0.27(18)
C17 C18 C19 F12 178.21(12)
F11 C18 C19 C20 -177.59(12)
C17 C18 C19 C20 0.9(2)
F12 C19 C20 F13 0.2(2)
C18 C19 C20 F13 177.51(12)
F12 C19 C20 C21 -177.18(13)
C18 C19 C20 C21 0.2(2)
F13 C20 C21 F14 1.3(2)
C19 C20 C21 F14 178.61(13)
F13 C20 C21 C22 -177.96(13)
C19 C20 C21 C22 -0.6(2)
F14 C21 C22 F15 0.5(2)
C20 C21 C22 F15 179.74(13)
F14 C21 C22 C17 -179.17(13)
C20 C21 C22 C17 0.1(2)
C18 C17 C22 F15 -178.77(12)
B2 C17 C22 F15 3.05(19)
C18 C17 C22 C21 0.9(2)
B2 C17 C22 C21 -177.28(13)
N2 B3 C23 C28 -119.84(16)
C35 B3 C23 C28 -2.3(2)
C29 B3 C23 C28 126.56(16)
N2 B3 C23 C24 58.02(17)
C35 B3 C23 C24 175.54(14)
C29 B3 C23 C24 -55.59(19)
C28 C23 C24 F16 -179.58(14)
B3 C23 C24 F16 2.3(2)
C28 C23 C24 C25 -0.4(2)
B3 C23 C24 C25 -178.50(16)
F16 C24 C25 F17 0.5(3)
C23 C24 C25 F17 -178.69(16)
F16 C24 C25 C26 179.92(16)
C23 C24 C25 C26 0.7(3)
F17 C25 C26 F18 -0.3(3)
C24 C25 C26 F18 -179.72(17)
F17 C25 C26 C27 178.16(17)
C24 C25 C26 C27 -1.3(3)
F18 C26 C27 F19 -0.4(3)
C25 C26 C27 F19 -178.86(17)
F18 C26 C27 C28 179.98(17)
C25 C26 C27 C28 1.5(3)
C24 C23 C28 F20 -179.65(14)
B3 C23 C28 F20 -1.7(2)
C24 C23 C28 C27 0.7(2)
B3 C23 C28 C27 178.59(15)
F19 C27 C28 F20 -0.6(2)
C26 C27 C28 F20 179.04(15)
F19 C27 C28 C23 179.14(15)
C26 C27 C28 C23 -1.2(3)
N2 B3 C29 C30 -139.11(15)
C35 B3 C29 C30 105.31(17)
C23 B3 C29 C30 -27.5(2)
N2 B3 C29 C34 48.12(18)
C35 B3 C29 C34 -67.45(18)
C23 B3 C29 C34 159.76(14)
C34 C29 C30 F21 178.06(14)
B3 C29 C30 F21 4.8(2)
C34 C29 C30 C31 0.7(2)
B3 C29 C30 C31 -172.58(15)
F21 C30 C31 F22 0.0(2)
C29 C30 C31 F22 177.53(15)
F21 C30 C31 C32 -178.42(15)
C29 C30 C31 C32 -0.9(3)
F22 C31 C32 F23 0.9(3)
C30 C31 C32 F23 179.34(15)
F22 C31 C32 C33 -178.18(16)
C30 C31 C32 C33 0.2(3)
F23 C32 C33 F24 0.4(3)
C31 C32 C33 F24 179.45(16)
F23 C32 C33 C34 -178.55(15)
C31 C32 C33 C34 0.5(3)
C30 C29 C34 F25 -179.24(14)
B3 C29 C34 F25 -5.8(2)
C30 C29 C34 C33 0.2(2)
B3 C29 C34 C33 173.67(15)
F24 C33 C34 F25 -0.3(2)
C32 C33 C34 F25 178.66(15)
F24 C33 C34 C29 -179.70(15)
C32 C33 C34 C29 -0.8(3)
N2 B3 C35 C40 10.9(2)
C23 B3 C35 C40 -103.35(19)
C29 B3 C35 C40 124.90(17)
N2 B3 C35 C36 -165.85(14)
C23 B3 C35 C36 79.85(18)
C29 B3 C35 C36 -51.90(19)
C40 C35 C36 F26 177.49(15)
B3 C35 C36 F26 -5.3(2)
C40 C35 C36 C37 -1.2(3)
B3 C35 C36 C37 175.98(17)
F26 C36 C37 F27 1.9(3)
C35 C36 C37 F27 -179.29(17)
F26 C36 C37 C38 -177.50(17)
C35 C36 C37 C38 1.3(3)
F27 C37 C38 F28 -0.8(3)
C36 C37 C38 F28 178.61(18)
F27 C37 C38 C39 -179.84(19)
C36 C37 C38 C39 -0.4(3)
F28 C38 C39 F29 0.2(3)
C37 C38 C39 F29 179.19(19)
F28 C38 C39 C40 -179.36(18)
C37 C38 C39 C40 -0.3(3)
C36 C35 C40 F30 -179.23(15)
B3 C35 C40 F30 3.9(3)
C36 C35 C40 C39 0.4(3)
B3 C35 C40 C39 -176.48(16)
F29 C39 C40 F30 0.5(3)
C38 C39 C40 F30 -179.99(17)
F29 C39 C40 C35 -179.22(17)
C38 C39 C40 C35 0.3(3)
N3 B4 C41 C42 -57.36(19)
C47 B4 C41 C42 -174.90(15)
C53 B4 C41 C42 53.8(2)
N3 B4 C41 C46 122.70(18)
C47 B4 C41 C46 5.2(2)
C53 B4 C41 C46 -126.17(19)
C46 C41 C42 F31 -179.07(17)
B4 C41 C42 F31 1.0(2)
C46 C41 C42 C43 0.6(3)
B4 C41 C42 C43 -179.30(18)
F31 C42 C43 F32 0.5(3)
C41 C42 C43 F32 -179.22(19)
F31 C42 C43 C44 179.76(19)
C41 C42 C43 C44 0.0(3)
F32 C43 C44 F33 -0.2(3)
C42 C43 C44 F33 -179.4(2)
F32 C43 C44 C45 178.4(2)
C42 C43 C44 C45 -0.8(4)
F33 C44 C45 F34 0.5(4)
C43 C44 C45 F34 -178.1(2)
F33 C44 C45 C46 179.5(2)
C43 C44 C45 C46 0.9(4)
F34 C45 C46 F35 -1.6(3)
C44 C45 C46 F35 179.5(2)
F34 C45 C46 C41 178.8(2)
C44 C45 C46 C41 -0.1(4)
C42 C41 C46 F35 179.84(18)
B4 C41 C46 F35 -0.2(3)
C42 C41 C46 C45 -0.6(3)
B4 C41 C46 C45 179.34(19)
N3 B4 C47 C52 -27.3(2)
C41 B4 C47 C52 87.06(19)
C53 B4 C47 C52 -139.71(16)
N3 B4 C47 C48 153.74(16)
C41 B4 C47 C48 -91.9(2)
C53 B4 C47 C48 41.4(2)
C52 C47 C48 F36 -175.58(18)
B4 C47 C48 F36 3.5(3)
C52 C47 C48 C49 1.7(3)
B4 C47 C48 C49 -179.28(18)
F36 C48 C49 F37 -2.2(3)
C47 C48 C49 F37 -179.56(19)
F36 C48 C49 C50 176.6(2)
C47 C48 C49 C50 -0.8(3)
F37 C49 C50 F38 -1.6(3)
C48 C49 C50 F38 179.66(19)
F37 C49 C50 C51 178.31(19)
C48 C49 C50 C51 -0.5(3)
F38 C50 C51 F39 -0.5(3)
C49 C50 C51 F39 179.64(19)
F38 C50 C51 C52 -179.45(17)
C49 C50 C51 C52 0.7(3)
C48 C47 C52 F40 178.52(16)
B4 C47 C52 F40 -0.5(3)
C48 C47 C52 C51 -1.5(3)
B4 C47 C52 C51 179.56(16)
F39 C51 C52 F40 1.4(3)
C50 C51 C52 F40 -179.64(17)
F39 C51 C52 C47 -178.60(17)
C50 C51 C52 C47 0.3(3)
N3 B4 C53 C54 136.41(16)
C41 B4 C53 C54 25.5(2)
C47 B4 C53 C54 -108.01(18)
N3 B4 C53 C58 -45.77(19)
C41 B4 C53 C58 -156.63(14)
C47 B4 C53 C58 69.82(18)
C58 C53 C54 F41 -177.51(15)
B4 C53 C54 F41 0.5(3)
C58 C53 C54 C55 1.4(3)
B4 C53 C54 C55 179.37(17)
F41 C54 C55 F42 -2.4(3)
C53 C54 C55 F42 178.62(17)
F41 C54 C55 C56 179.57(17)
C53 C54 C55 C56 0.6(3)
F42 C55 C56 F43 -0.5(3)
C54 C55 C56 F43 177.46(18)
F42 C55 C56 C57 -179.33(18)
C54 C55 C56 C57 -1.3(3)
F43 C56 C57 F44 0.7(3)
C55 C56 C57 F44 179.46(18)
F43 C56 C57 C58 -178.85(18)
C55 C56 C57 C58 -0.1(3)
F44 C57 C58 F45 2.9(3)
C56 C57 C58 F45 -177.62(17)
F44 C57 C58 C53 -177.18(16)
C56 C57 C58 C53 2.3(3)
C54 C53 C58 F45 177.05(15)
B4 C53 C58 F45 -1.0(2)
C54 C53 C58 C57 -2.9(2)
B4 C53 C58 C57 179.04(16)
N4 B5 C59 C60 0.5(2)
C71 B5 C59 C60 -113.66(17)
C65 B5 C59 C60 115.13(17)
N4 B5 C59 C64 179.16(13)
C71 B5 C59 C64 65.01(17)
C65 B5 C59 C64 -66.20(18)
C64 C59 C60 F46 -179.42(14)
B5 C59 C60 F46 -0.7(2)
C64 C59 C60 C61 0.7(2)
B5 C59 C60 C61 179.44(15)
F46 C60 C61 F47 -1.8(2)
C59 C60 C61 F47 178.09(15)
F46 C60 C61 C62 178.76(15)
C59 C60 C61 C62 -1.4(3)
F47 C61 C62 F48 0.7(3)
C60 C61 C62 F48 -179.85(15)
F47 C61 C62 C63 -178.47(16)
C60 C61 C62 C63 1.0(3)
F48 C62 C63 F49 0.1(3)
C61 C62 C63 F49 179.27(16)
F48 C62 C63 C64 -179.22(16)
C61 C62 C63 C64 -0.1(3)
F49 C63 C64 F50 -1.4(2)
C62 C63 C64 F50 177.89(15)
F49 C63 C64 C59 -179.91(15)
C62 C63 C64 C59 -0.6(3)
C60 C59 C64 F50 -178.19(13)
B5 C59 C64 F50 3.0(2)
C60 C59 C64 C63 0.3(2)
B5 C59 C64 C63 -178.60(15)
N4 B5 C65 C70 109.14(16)
C59 B5 C65 C70 -9.0(2)
C71 B5 C65 C70 -135.53(15)
N4 B5 C65 C66 -69.29(17)
C59 B5 C65 C66 172.55(14)
C71 B5 C65 C66 46.0(2)
C70 C65 C66 F51 -177.36(14)
B5 C65 C66 F51 1.2(2)
C70 C65 C66 C67 3.3(2)
B5 C65 C66 C67 -178.09(16)
F51 C66 C67 F52 -1.4(3)
C65 C66 C67 F52 177.91(17)
F51 C66 C67 C68 178.15(17)
C65 C66 C67 C68 -2.5(3)
F52 C67 C68 F53 0.6(3)
C66 C67 C68 F53 -178.95(17)
F52 C67 C68 C69 -179.97(18)
C66 C67 C68 C69 0.4(3)
F53 C68 C69 F54 2.4(3)
C67 C68 C69 F54 -176.97(17)
F53 C68 C69 C70 179.86(16)
C67 C68 C69 C70 0.5(3)
F54 C69 C70 F55 -1.4(2)
C68 C69 C70 F55 -178.85(15)
F54 C69 C70 C65 178.00(14)
C68 C69 C70 C65 0.6(3)
C66 C65 C70 F55 177.04(14)
B5 C65 C70 F55 -1.5(2)
C66 C65 C70 C69 -2.3(2)
B5 C65 C70 C69 179.15(14)
N4 B5 C71 C72 139.85(15)
C59 B5 C71 C72 -103.96(17)
C65 B5 C71 C72 26.3(2)
N4 B5 C71 C76 -48.00(19)
C59 B5 C71 C76 68.19(18)
C65 B5 C71 C76 -161.59(14)
C76 C71 C72 F56 -179.89(15)
B5 C71 C72 F56 -7.3(3)
C76 C71 C72 C73 -0.8(3)
B5 C71 C72 C73 171.86(17)
F56 C72 C73 F57 -0.5(3)
C71 C72 C73 F57 -179.70(17)
F56 C72 C73 C74 -179.71(17)
C71 C72 C73 C74 1.1(3)
F57 C73 C74 F58 1.0(3)
C72 C73 C74 F58 -179.84(17)
F57 C73 C74 C75 -179.77(17)
C72 C73 C74 C75 -0.6(3)
F58 C74 C75 F59 -0.3(3)
C73 C74 C75 F59 -179.55(17)
F58 C74 C75 C76 179.04(16)
C73 C74 C75 C76 -0.2(3)
F59 C75 C76 F60 0.6(2)
C74 C75 C76 F60 -178.71(16)
F59 C75 C76 C71 179.90(15)
C74 C75 C76 C71 0.6(3)
C72 C71 C76 F60 179.18(14)
B5 C71 C76 F60 6.2(2)
C72 C71 C76 C75 -0.1(2)
B5 C71 C76 C75 -173.06(15)
O3 K O1 C77 172.21(17)
O4 K O1 C77 43.14(18)
O2 K O1 C77 -77.32(18)
C81B K O1 C77 -81.5(2)
O3 K O1 C79 -31.43(18)
O4 K O1 C79 -160.50(16)
O2 K O1 C79 79.04(17)
C81B K O1 C79 74.8(2)
C79 O1 C77 C78 174.0(2)
K O1 C77 C78 -28.7(3)
C77 O1 C79 C80 -77.2(3)
K O1 C79 C80 123.3(2)
O3 K O2 C83B -56.7(5)
O4 K O2 C83B 81.2(5)
O1 K O2 C83B -165.1(5)
C81B K O2 C83B -156.9(6)
O3 K O2 C81A 111.0(2)
O4 K O2 C81A -111.1(2)
O1 K O2 C81A 2.7(2)
C81B K O2 C81A 10.8(4)
O3 K O2 C83A -55.6(6)
O4 K O2 C83A 82.3(6)
O1 K O2 C83A -164.0(5)
C81B K O2 C83A -155.8(6)
O3 K O2 C81B 100.2(3)
O4 K O2 C81B -121.9(3)
O1 K O2 C81B -8.2(3)
C83B O2 C81A C82A -167.8(4)
C83A O2 C81A C82A -174.0(6)
C81B O2 C81A C82A 39.5(6)
K O2 C81A C82A 19.3(4)
C83B O2 C83A C84A 108(2)
C81A O2 C83A C84A 121.3(19)
C81B O2 C83A C84A 150.0(16)
K O2 C83A C84A -71(2)
C83B O2 C81B C82B -89.5(8)
C81A O2 C81B C82B -58.0(8)
C83A O2 C81B C82B -110.2(12)
K O2 C81B C82B 105.6(8)
C83B O2 C81B K 164.9(4)
C81A O2 C81B K -163.6(6)
C83A O2 C81B K 144.2(10)
O3 K C81B C82B 171.2(6)
O4 K C81B C82B -25.4(7)
O2 K C81B C82B -99.8(7)
O1 K C81B C82B 72.3(6)
O3 K C81B O2 -89.1(3)
O4 K C81B O2 74.4(3)
O1 K C81B O2 172.0(3)
C81A O2 C83B C84B 158.3(6)
C83A O2 C83B C84B -33.8(13)
C81B O2 C83B C84B 174.8(6)
K O2 C83B C84B -31.7(9)
O4 K O3 C87B 96.2(8)
O2 K O3 C87B -131.2(8)
O1 K O3 C87B -18.9(8)
C81B K O3 C87B -99.7(8)
O4 K O3 C87A 65.3(5)
O2 K O3 C87A -162.1(5)
O1 K O3 C87A -49.8(5)
C81B K O3 C87A -130.7(5)
O4 K O3 C85A -78.5(7)
O2 K O3 C85A 54.0(7)
O1 K O3 C85A 166.4(7)
C81B K O3 C85A 85.5(7)
O4 K O3 C85B -122.5(4)
O2 K O3 C85B 10.1(4)
O1 K O3 C85B 122.4(4)
C81B K O3 C85B 41.6(4)
C87B O3 C85A C86A -163.8(12)
C87A O3 C85A C86A -135.7(11)
C85B O3 C85A C86A 83.6(12)
K O3 C85A C86A 12.5(15)
C87B O3 C87A C88A -124(3)
C85A O3 C87A C88A 160.5(13)
C85B O3 C87A C88A -162.0(12)
K O3 C87A C88A 7.8(15)
C87B O3 C85B C86B -112.4(12)
C87A O3 C85B C86B -94.2(12)
C85A O3 C85B C86B -36.2(10)
K O3 C85B C86B 95.2(10)
C87A O3 C87B C88B 121(7)
C85A O3 C87B C88B -131(5)
C85B O3 C87B C88B -87(5)
K O3 C87B C88B 53(6)
O3 K O4 C89 154.75(17)
O2 K O4 C89 25.62(19)
O1 K O4 C89 -90.73(18)
C81B K O4 C89 -6.4(3)
O3 K O4 C91 -39.0(2)
O2 K O4 C91 -168.1(2)
O1 K O4 C91 75.6(2)
C81B K O4 C91 159.9(3)
C91 O4 C89 C90 172.3(2)
K O4 C89 C90 -20.3(3)
C89 O4 C91 C92 -172.9(3)
K O4 C91 C92 19.6(4)
